data_7041424
loop_
_publ_author_name
'Ferrer-Ugalde, A'
'Cabrera-Gonz\'alez, J'
'Ju\'arez-P\'erez, E J'
'Teixidor, F.'
'P\'erez-Inestrosa, E'
'Montenegro, J. M.'
'Sillanp\"a\"a, R'
'Haukka, M.'
'N\'u\~nez, R'

_publ_section_title
;
 Carborane-stilbene dyads: the influence of substituents and cluster
 isomers on photoluminescence properties.
;
_journal_issue 7
_journal_name_full 'Dalton transactions (Cambridge, England : 2003)'
_journal_page_first 2091
_journal_page_last 2104
_journal_paper_doi 10.1039/c6dt04003a
_journal_volume 46
_journal_year 2017
_chemical_compound_source 'synthesis as described'
_chemical_formula_moiety 'C18 H26 B10'
_chemical_formula_sum 'C18 H26 B10'
_chemical_formula_weight 350.49
_chemical_name_systematic
;
 ?
;
_space_group_IT_number 14
_symmetry_cell_setting monoclinic
_symmetry_Int_Tables_number 14
_symmetry_space_group_name_Hall '-P 2yn'
_symmetry_space_group_name_H-M 'P 1 21/n 1'
_atom_sites_solution_hydrogens geom
_atom_sites_solution_primary direct
_atom_sites_solution_secondary difmap
_audit_conform_dict_location ftp://ftp.iucr.org/pub/cif_core.dic
_audit_conform_dict_name cif_core.dic
_audit_conform_dict_version 2.3
_audit_creation_date 2013-02-19T16:09:57-00:00
_audit_creation_method 'WinGX routine CIF_UPDATE'
_audit_update_record
;
2016-11-29 deposited with the CCDC.
2016-12-13 downloaded from the CCDC.
;
_cell_angle_alpha 90
_cell_angle_beta 92.6080(10)
_cell_angle_gamma 90
_cell_formula_units_Z 8
_cell_length_a 11.9556(3)
_cell_length_b 7.5223(2)
_cell_length_c 45.0299(9)
_cell_measurement_reflns_used 8689
_cell_measurement_temperature 123(2)
_cell_measurement_theta_max 27.878
_cell_measurement_theta_min 0.407
_cell_measurement_wavelength 0.71073
_cell_volume 4045.51(17)
_computing_cell_refinement 'HKL Scalepack (Otwinowski & Minor 1997)'
_computing_data_collection 'Collect (Bruker AXS BV, 1997-2004)'
_computing_data_reduction 'HKL Denzo and Scalepack (Otwinowski & Minor 1997)'
_computing_molecular_graphics 'Ortep-3 for Windows (Farrugia, 1997)'
_computing_publication_material 'WinGX publication routines (Farrugia, 1999)'
_computing_structure_refinement 'SHELXL-97 (Sheldrick, 2008)'
_computing_structure_solution 'SHELXS-97 (Sheldrick, 1997)'
_diffrn_ambient_temperature 123(2)
_diffrn_detector 'CCD plate'
_diffrn_detector_area_resol_mean 9
_diffrn_measured_fraction_theta_full 0.984
_diffrn_measured_fraction_theta_max 0.984
_diffrn_measurement_device '95mm CCD camera on \k-goniostat'
_diffrn_measurement_device_type KappaCCD
_diffrn_measurement_method 'CCD rotation images, thick slices'
_diffrn_radiation_monochromator 'horizonally mounted graphite crystal'
_diffrn_radiation_probe x-ray
_diffrn_radiation_type MoK\a
_diffrn_radiation_wavelength 0.71073
_diffrn_reflns_av_R_equivalents 0.0399
_diffrn_reflns_av_unetI/netI 0.0328
_diffrn_reflns_limit_h_max 14
_diffrn_reflns_limit_h_min -14
_diffrn_reflns_limit_k_max 9
_diffrn_reflns_limit_k_min -9
_diffrn_reflns_limit_l_max 55
_diffrn_reflns_limit_l_min -55
_diffrn_reflns_number 41836
_diffrn_reflns_theta_full 26
_diffrn_reflns_theta_max 26
_diffrn_reflns_theta_min 2.13
_diffrn_source 'Enraf Nonius FR590'
_exptl_absorpt_coefficient_mu 0.057
_exptl_absorpt_correction_type none
_exptl_crystal_colour colourless
_exptl_crystal_density_diffrn 1.151
_exptl_crystal_density_method 'not measured'
_exptl_crystal_description block
_exptl_crystal_F_000 1472
_exptl_crystal_size_max 0.42
_exptl_crystal_size_mid 0.38
_exptl_crystal_size_min 0.3
_refine_diff_density_max 0.425
_refine_diff_density_min -0.299
_refine_diff_density_rms 0.037
_refine_ls_extinction_method none
_refine_ls_goodness_of_fit_ref 1.015
_refine_ls_hydrogen_treatment constr
_refine_ls_matrix_type full
_refine_ls_number_parameters 516
_refine_ls_number_reflns 7837
_refine_ls_number_restraints 2
_refine_ls_restrained_S_all 1.026
_refine_ls_R_factor_all 0.0626
_refine_ls_R_factor_gt 0.0541
_refine_ls_shift/su_max 0.001
_refine_ls_shift/su_mean 0
_refine_ls_structure_factor_coef Fsqd
_refine_ls_weighting_details 'calc w=1/[\s^2^(Fo^2^)+(0.0640P)^2^+2.0709P] where P=(Fo^2^+2Fc^2^)/3'
_refine_ls_weighting_scheme calc
_refine_ls_wR_factor_gt 0.1345
_refine_ls_wR_factor_ref 0.1407
_reflns_number_gt 6791
_reflns_number_total 7837
_reflns_threshold_expression >2\s(I)
_cod_data_source_file c6dt04003a2.cif
_cod_data_source_block s588
_cod_depositor_comments 'Adding full bibliography for 7041421--7041427.cif.'
_cod_original_sg_symbol_Hall -p_2yn
_cod_original_sg_symbol_H-M 'P 21/n'
_cod_database_code 7041424

loop_
_symmetry_equiv_pos_as_xyz
'x, y, z'
'-x+1/2, y+1/2, -z+1/2'
'-x, -y, -z'
'x-1/2, -y-1/2, z-1/2'

loop_
_atom_site_label
_atom_site_type_symbol
_atom_site_fract_x
_atom_site_fract_y
_atom_site_fract_z
_atom_site_U_iso_or_equiv
_atom_site_adp_type
_atom_site_occupancy
_atom_site_symmetry_multiplicity
_atom_site_calc_flag
_atom_site_refinement_flags
_atom_site_disorder_group
C1 C 0.82439(11) 0.13148(18) 0.41745(3) 0.0218(3) Uani 1 1 d . .
C2 C 0.88455(11) 0.12777(18) 0.45191(3) 0.0214(3) Uani 1 1 d . .
C13 C 0.83375(13) 0.30552(19) 0.40010(3) 0.0279(3) Uani 1 1 d . .
H13A H 0.7725 0.3854 0.4057 0.033 Uiso 1 1 calc R .
H13B H 0.9054 0.3636 0.4063 0.033 Uiso 1 1 calc R .
C14 C 0.82876(12) 0.28696(19) 0.36658(3) 0.0260(3) Uani 1 1 d . .
C15 C 0.73663(12) 0.3472(2) 0.34961(3) 0.0295(3) Uani 1 1 d . .
H15 H 0.6733 0.3922 0.3592 0.035 Uiso 1 1 calc R .
C16 C 0.73621(12) 0.3422(2) 0.31867(3) 0.0308(3) Uani 1 1 d . .
H16 H 0.6726 0.3849 0.3074 0.037 Uiso 1 1 calc R .
C17 C 0.82719(12) 0.2757(2) 0.30388(3) 0.0274(3) Uani 1 1 d . .
C18 C 0.91869(12) 0.2100(2) 0.32118(3) 0.0297(3) Uani 1 1 d . .
H18 H 0.9807 0.1598 0.3117 0.036 Uiso 1 1 calc R .
C19 C 0.91944(12) 0.2177(2) 0.35182(3) 0.0291(3) Uani 1 1 d . .
H19 H 0.9829 0.175 0.3631 0.035 Uiso 1 1 calc R .
C20 C 0.82661(12) 0.2831(2) 0.27127(3) 0.0303(3) Uani 1 1 d . .
H20 H 0.7606 0.3271 0.2613 0.036 Uiso 1 1 calc R .
C21 C 0.90980(13) 0.2340(2) 0.25435(3) 0.0311(3) Uani 1 1 d . .
H21 H 0.9738 0.1836 0.2644 0.037 Uiso 1 1 calc R .
C22 C 0.91351(13) 0.2493(2) 0.22189(3) 0.0294(3) Uani 1 1 d . .
C23 C 0.83295(13) 0.3418(2) 0.20455(3) 0.0345(4) Uani 1 1 d . .
H23 H 0.7727 0.3987 0.2138 0.041 Uiso 1 1 calc R .
C24 C 0.84020(15) 0.3513(2) 0.17399(3) 0.0406(4) Uani 1 1 d . .
H24 H 0.7851 0.4152 0.1625 0.049 Uiso 1 1 calc R .
C25 C 0.92690(15) 0.2684(2) 0.16002(3) 0.0401(4) Uani 1 1 d . .
H25 H 0.9305 0.2736 0.139 0.048 Uiso 1 1 calc R .
C26 C 1.00801(15) 0.1784(2) 0.17682(4) 0.0395(4) Uani 1 1 d . .
H26 H 1.068 0.1219 0.1674 0.047 Uiso 1 1 calc R .
C27 C 1.00193(14) 0.1703(2) 0.20757(3) 0.0352(4) Uani 1 1 d . .
H27 H 1.0589 0.11 0.219 0.042 Uiso 1 1 calc R .
C28 C 0.94522(12) 0.29180(19) 0.46362(3) 0.0267(3) Uani 1 1 d . .
H28A H 0.8908 0.3863 0.467 0.04 Uiso 1 1 calc R .
H28B H 0.9983 0.332 0.4491 0.04 Uiso 1 1 calc R .
H28C H 0.9859 0.2633 0.4824 0.04 Uiso 1 1 calc R .
B3 B 0.74101(12) 0.1392(2) 0.44791(3) 0.0230(3) Uani 1 1 d . .
H3 H 0.6906 0.2579 0.4541 0.028 Uiso 1 1 calc R .
B4 B 0.70504(13) 0.0078(2) 0.41622(4) 0.0250(3) Uani 1 1 d . .
H4 H 0.6298 0.0391 0.4014 0.03 Uiso 1 1 calc R .
B5 B 0.83031(13) -0.0754(2) 0.40163(3) 0.0237(3) Uani 1 1 d . .
H5 H 0.8377 -0.1 0.3773 0.028 Uiso 1 1 calc R .
B6 B 0.94406(12) 0.0081(2) 0.42405(3) 0.0226(3) Uani 1 1 d . .
H6 H 1.0266 0.0414 0.4146 0.027 Uiso 1 1 calc R .
B7 B 0.93396(13) -0.0799(2) 0.46025(3) 0.0238(3) Uani 1 1 d . .
H7 H 1.0105 -0.1068 0.4748 0.029 Uiso 1 1 calc R .
B8 B 0.80808(13) 0.0010(2) 0.47506(3) 0.0243(3) Uani 1 1 d . .
H8 H 0.8014 0.0273 0.4994 0.029 Uiso 1 1 calc R .
B9 B 0.69356(13) -0.0808(2) 0.45269(4) 0.0259(3) Uani 1 1 d . .
H9 H 0.6105 -0.1101 0.4622 0.031 Uiso 1 1 calc R .
B10 B 0.74843(13) -0.2143(2) 0.42398(4) 0.0259(3) Uani 1 1 d . .
H10 H 0.7013 -0.3316 0.4145 0.031 Uiso 1 1 calc R .
B11 B 0.89810(13) -0.2133(2) 0.42874(3) 0.0238(3) Uani 1 1 d . .
H11 H 0.9502 -0.3299 0.4224 0.029 Uiso 1 1 calc R .
B12 B 0.81339(13) -0.2179(2) 0.46042(4) 0.0263(3) Uani 1 1 d . .
H12 H 0.8096 -0.3381 0.475 0.032 Uiso 1 1 calc R .
C31 C 0.30236(11) 0.37702(19) 0.41050(3) 0.0242(3) Uani 1 1 d . .
C32 C 0.38614(11) 0.35517(19) 0.44125(3) 0.0253(3) Uani 1 1 d . .
C43 C 0.28358(13) 0.2132(2) 0.39058(3) 0.0312(3) Uani 1 1 d . .
H43A H 0.3334 0.1169 0.3983 0.037 Uiso 1 1 calc R .
H43B H 0.2055 0.1725 0.3924 0.037 Uiso 1 1 calc R .
C44 C 0.30361(12) 0.23794(19) 0.35795(3) 0.0279(3) Uani 1 1 d . .
C45 C 0.39860(13) 0.1680(2) 0.34566(4) 0.0344(4) Uani 1 1 d . .
H45 H 0.4544 0.112 0.3581 0.041 Uiso 1 1 calc R .
C46 C 0.41227(15) 0.1796(2) 0.31514(4) 0.0444(4) Uani 1 1 d . .
H46 H 0.4772 0.1308 0.3069 0.053 Uiso 1 1 calc R .
C47 C 0.33019(17) 0.2635(2) 0.29643(4) 0.0458(5) Uani 1 1 d D .
C48 C 0.23733(16) 0.3334(2) 0.30925(4) 0.0447(4) Uani 1 1 d . .
H48 H 0.1816 0.3913 0.297 0.054 Uiso 1 1 calc R .
C49 C 0.22378(14) 0.3214(2) 0.33921(4) 0.0378(4) Uani 1 1 d . .
H49 H 0.1588 0.3707 0.3474 0.045 Uiso 1 1 calc R .
C50A C 0.33256(19) 0.2832(3) 0.26379(4) 0.0315(6) Uani 0.780(6) 1 d PD PA1
H50A H 0.2692 0.3346 0.2536 0.038 Uiso 0.780(6) 1 calc PR PA1
C50B C 0.3931(7) 0.2348(13) 0.26682(19) 0.048(3) Uiso 0.220(6) 1 d PD PA2
H50B H 0.4608 0.1683 0.2677 0.058 Uiso 0.220(6) 1 calc PR PA2
C51A C 0.41868(19) 0.2330(3) 0.24773(5) 0.0335(7) Uani 0.780(6) 1 d P PA1
H51A H 0.4817 0.1798 0.2578 0.04 Uiso 0.780(6) 1 calc PR PA1
C51B C 0.3584(7) 0.2951(11) 0.24245(18) 0.036(2) Uiso 0.220(6) 1 d P PA2
H51B H 0.2924 0.3656 0.2412 0.043 Uiso 0.220(6) 1 calc PR PA2
C52 C 0.42088(16) 0.2564(2) 0.21468(4) 0.0420(4) Uani 1 1 d . .
C53 C 0.51616(15) 0.1926(2) 0.20211(4) 0.0416(4) Uani 1 1 d . .
H53 H 0.5744 0.1435 0.2146 0.05 Uiso 1 1 calc R .
C54 C 0.52873(14) 0.1985(2) 0.17187(4) 0.0396(4) Uani 1 1 d . .
H54 H 0.595 0.1529 0.1638 0.048 Uiso 1 1 calc R .
C55 C 0.44582(14) 0.2701(2) 0.15320(4) 0.0373(4) Uani 1 1 d . .
H55 H 0.4543 0.2736 0.1323 0.045 Uiso 1 1 calc R .
C56 C 0.35000(15) 0.3367(2) 0.16532(4) 0.0426(4) Uani 1 1 d . .
H56 H 0.2925 0.3873 0.1527 0.051 Uiso 1 1 calc R .
C57 C 0.33771(16) 0.3298(2) 0.19587(4) 0.0468(4) Uani 1 1 d . .
H57 H 0.2717 0.3758 0.204 0.056 Uiso 1 1 calc R .
C58 C 0.44165(13) 0.1785(2) 0.44790(4) 0.0350(4) Uani 1 1 d . .
H58A H 0.3842 0.0873 0.4502 0.052 Uiso 1 1 calc R .
H58B H 0.4883 0.1877 0.4663 0.052 Uiso 1 1 calc R .
H58C H 0.4885 0.1457 0.4315 0.052 Uiso 1 1 calc R .
B33 B 0.43097(13) 0.4792(2) 0.41188(4) 0.0263(3) Uani 1 1 d . .
H33 H 0.5014 0.4397 0.3977 0.032 Uiso 1 1 calc R .
B34 B 0.30949(13) 0.5891(2) 0.39704(4) 0.0259(3) Uani 1 1 d . .
H34 H 0.2999 0.6251 0.3729 0.031 Uiso 1 1 calc R .
B35 B 0.19386(13) 0.5162(2) 0.41728(4) 0.0265(3) Uani 1 1 d . .
H35 H 0.1081 0.5033 0.4064 0.032 Uiso 1 1 calc R .
B36 B 0.24368(13) 0.3642(2) 0.44477(4) 0.0259(3) Uani 1 1 d . .
H36 H 0.1918 0.2496 0.4521 0.031 Uiso 1 1 calc R .
B37 B 0.45370(13) 0.5493(2) 0.44928(4) 0.0281(3) Uani 1 1 d . .
H37 H 0.5402 0.5584 0.4598 0.034 Uiso 1 1 calc R .
B38 B 0.40419(14) 0.7027(2) 0.42177(4) 0.0265(3) Uani 1 1 d . .
H38 H 0.4574 0.8147 0.4141 0.032 Uiso 1 1 calc R .
B39 B 0.25647(14) 0.7261(2) 0.42532(4) 0.0284(3) Uani 1 1 d . .
H39 H 0.212 0.8541 0.4201 0.034 Uiso 1 1 calc R .
B40 B 0.21538(14) 0.5857(2) 0.45484(4) 0.0285(4) Uani 1 1 d . .
H40 H 0.1439 0.6204 0.469 0.034 Uiso 1 1 calc R .
B41 B 0.33760(14) 0.4776(2) 0.46965(4) 0.0278(3) Uani 1 1 d . .
H41 H 0.3474 0.4393 0.4937 0.033 Uiso 1 1 calc R .
B42 B 0.34611(14) 0.7017(2) 0.45773(4) 0.0290(4) Uani 1 1 d . .
H42 H 0.3611 0.8134 0.4739 0.035 Uiso 1 1 calc R .

loop_
_atom_site_aniso_label
_atom_site_aniso_U_11
_atom_site_aniso_U_22
_atom_site_aniso_U_33
_atom_site_aniso_U_23
_atom_site_aniso_U_13
_atom_site_aniso_U_12
C1 0.0227(6) 0.0222(7) 0.0205(6) -0.0007(5) 0.0003(5) 0.0013(5)
C2 0.0197(6) 0.0237(7) 0.0208(6) -0.0004(5) 0.0019(5) 0.0004(5)
C13 0.0368(8) 0.0221(7) 0.0248(7) 0.0018(6) 0.0018(6) 0.0006(6)
C14 0.0309(7) 0.0226(7) 0.0246(7) 0.0034(5) 0.0019(5) -0.0013(6)
C15 0.0297(7) 0.0298(8) 0.0293(7) 0.0034(6) 0.0051(6) 0.0048(6)
C16 0.0278(7) 0.0356(9) 0.0287(7) 0.0057(6) -0.0007(6) 0.0041(6)
C17 0.0300(7) 0.0271(8) 0.0252(7) 0.0027(6) 0.0008(6) -0.0016(6)
C18 0.0292(7) 0.0329(8) 0.0273(7) 0.0034(6) 0.0045(6) 0.0036(6)
C19 0.0281(7) 0.0325(8) 0.0267(7) 0.0053(6) 0.0000(6) 0.0030(6)
C20 0.0304(7) 0.0347(8) 0.0256(7) 0.0036(6) -0.0025(6) -0.0004(6)
C21 0.0349(8) 0.0328(8) 0.0252(7) 0.0030(6) -0.0008(6) 0.0030(6)
C22 0.0341(8) 0.0283(8) 0.0256(7) 0.0014(6) 0.0010(6) -0.0016(6)
C23 0.0357(8) 0.0400(9) 0.0278(7) 0.0021(7) 0.0000(6) 0.0023(7)
C24 0.0467(10) 0.0465(10) 0.0279(8) 0.0057(7) -0.0063(7) -0.0023(8)
C25 0.0543(10) 0.0420(10) 0.0241(7) 0.0011(7) 0.0039(7) -0.0110(8)
C26 0.0477(10) 0.0391(9) 0.0327(8) -0.0012(7) 0.0125(7) -0.0015(8)
C27 0.0389(8) 0.0363(9) 0.0309(8) 0.0037(7) 0.0048(6) 0.0040(7)
C28 0.0258(7) 0.0265(8) 0.0277(7) -0.0044(6) 0.0017(5) -0.0024(6)
B3 0.0195(7) 0.0241(8) 0.0255(7) -0.0003(6) 0.0028(6) 0.0014(6)
B4 0.0212(7) 0.0233(8) 0.0303(8) -0.0029(6) -0.0016(6) -0.0003(6)
B5 0.0238(7) 0.0221(8) 0.0251(7) -0.0031(6) 0.0007(6) 0.0009(6)
B6 0.0219(7) 0.0234(8) 0.0228(7) -0.0013(6) 0.0031(6) 0.0027(6)
B7 0.0225(7) 0.0249(8) 0.0243(7) 0.0020(6) 0.0019(6) 0.0042(6)
B8 0.0233(7) 0.0253(8) 0.0245(7) 0.0028(6) 0.0046(6) 0.0027(6)
B9 0.0211(7) 0.0243(8) 0.0327(8) 0.0006(7) 0.0047(6) -0.0001(6)
B10 0.0237(7) 0.0215(8) 0.0326(8) -0.0014(6) 0.0022(6) -0.0004(6)
B11 0.0226(7) 0.0220(8) 0.0272(8) -0.0007(6) 0.0038(6) 0.0025(6)
B12 0.0263(8) 0.0234(8) 0.0298(8) 0.0028(6) 0.0062(6) 0.0026(6)
C31 0.0224(6) 0.0230(7) 0.0276(7) -0.0005(6) 0.0050(5) -0.0006(5)
C32 0.0210(6) 0.0236(7) 0.0316(7) 0.0020(6) 0.0043(5) 0.0003(5)
C43 0.0336(8) 0.0256(8) 0.0349(8) -0.0049(6) 0.0082(6) -0.0062(6)
C44 0.0292(7) 0.0225(7) 0.0321(8) -0.0051(6) 0.0029(6) -0.0039(6)
C45 0.0336(8) 0.0330(9) 0.0369(8) -0.0059(7) 0.0045(6) 0.0002(7)
C46 0.0459(10) 0.0420(10) 0.0469(10) -0.0147(8) 0.0190(8) -0.0088(8)
C47 0.0687(12) 0.0359(10) 0.0325(9) -0.0013(7) -0.0026(8) -0.0199(9)
C48 0.0581(11) 0.0332(9) 0.0416(9) -0.0029(7) -0.0109(8) -0.0024(8)
C49 0.0382(8) 0.0305(9) 0.0440(9) -0.0069(7) -0.0055(7) 0.0007(7)
C50A 0.0290(11) 0.0320(11) 0.0330(12) -0.0009(8) -0.0022(8) 0.0033(9)
C51A 0.0316(12) 0.0328(12) 0.0358(12) -0.0017(9) -0.0005(8) 0.0035(9)
C52 0.0570(11) 0.0348(9) 0.0346(9) -0.0067(7) 0.0067(8) -0.0140(8)
C53 0.0499(10) 0.0372(9) 0.0371(9) 0.0025(7) -0.0046(7) -0.0012(8)
C54 0.0406(9) 0.0369(9) 0.0417(9) -0.0040(7) 0.0052(7) 0.0003(7)
C55 0.0500(10) 0.0322(9) 0.0297(8) -0.0006(6) 0.0016(7) -0.0074(7)
C56 0.0431(9) 0.0305(9) 0.0532(10) 0.0005(8) -0.0095(8) 0.0001(7)
C57 0.0455(10) 0.0351(10) 0.0610(12) -0.0152(8) 0.0154(9) -0.0040(8)
C58 0.0271(7) 0.0263(8) 0.0516(10) 0.0037(7) 0.0028(7) 0.0046(6)
B33 0.0228(7) 0.0239(8) 0.0329(8) -0.0006(6) 0.0081(6) -0.0023(6)
B34 0.0280(8) 0.0217(8) 0.0285(8) 0.0013(6) 0.0047(6) -0.0014(6)
B35 0.0226(7) 0.0252(8) 0.0318(8) 0.0025(7) 0.0047(6) 0.0022(6)
B36 0.0220(7) 0.0269(8) 0.0294(8) 0.0028(6) 0.0069(6) 0.0008(6)
B37 0.0252(8) 0.0262(8) 0.0330(8) -0.0001(7) 0.0025(6) -0.0042(7)
B38 0.0288(8) 0.0219(8) 0.0294(8) -0.0006(6) 0.0054(6) -0.0029(6)
B39 0.0298(8) 0.0224(8) 0.0334(8) 0.0011(7) 0.0066(7) 0.0028(7)
B40 0.0272(8) 0.0258(8) 0.0331(8) -0.0008(7) 0.0099(6) 0.0022(7)
B41 0.0285(8) 0.0280(9) 0.0273(8) 0.0002(7) 0.0050(6) -0.0020(7)
B42 0.0332(8) 0.0247(8) 0.0296(8) -0.0021(7) 0.0062(7) -0.0010(7)

loop_
_atom_type_symbol
_atom_type_description
_atom_type_scat_dispersion_real
_atom_type_scat_dispersion_imag
_atom_type_scat_source
C C 0.0033 0.0016 'International Tables Vol C Tables 4.2.6.8 and 6.1.1.4'
H H 0 0 'International Tables Vol C Tables 4.2.6.8 and 6.1.1.4'
B B 0.0013 0.0007 'International Tables Vol C Tables 4.2.6.8 and 6.1.1.4'

loop_
_geom_angle_atom_site_label_1
_geom_angle_atom_site_label_2
_geom_angle_atom_site_label_3
_geom_angle
C13 C1 C2 116.56(11)
C13 C1 B4 122.10(11)
C2 C1 B4 110.10(10)
C13 C1 B5 123.98(11)
C2 C1 B5 110.15(10)
B4 C1 B5 62.65(9)
C13 C1 B6 118.05(11)
C2 C1 B6 60.90(8)
B4 C1 B6 113.57(11)
B5 C1 B6 62.10(9)
C13 C1 B3 115.68(11)
C2 C1 B3 60.47(8)
B4 C1 B3 62.12(9)
B5 C1 B3 113.28(11)
B6 C1 B3 112.65(10)
C28 C2 C1 119.08(11)
C28 C2 B7 120.94(11)
C1 C2 B7 110.35(10)
C28 C2 B8 120.24(11)
C1 C2 B8 110.75(10)
B7 C2 B8 62.88(9)
C28 C2 B3 117.13(11)
C1 C2 B3 61.27(8)
B7 C2 B3 113.75(11)
B8 C2 B3 62.13(8)
C28 C2 B6 118.17(11)
C1 C2 B6 60.67(8)
B7 C2 B6 62.07(9)
B8 C2 B6 113.74(11)
B3 C2 B6 113.12(10)
C14 C13 C1 115.42(12)
C14 C13 H13A 108.4
C1 C13 H13A 108.4
C14 C13 H13B 108.4
C1 C13 H13B 108.4
H13A C13 H13B 107.5
C15 C14 C19 118.25(13)
C15 C14 C13 120.86(13)
C19 C14 C13 120.80(13)
C14 C15 C16 120.55(13)
C14 C15 H15 119.7
C16 C15 H15 119.7
C15 C16 C17 121.34(13)
C15 C16 H16 119.3
C17 C16 H16 119.3
C16 C17 C18 117.82(13)
C16 C17 C20 119.71(13)
C18 C17 C20 122.41(13)
C19 C18 C17 120.61(13)
C19 C18 H18 119.7
C17 C18 H18 119.7
C18 C19 C14 121.39(13)
C18 C19 H19 119.3
C14 C19 H19 119.3
C21 C20 C17 126.26(14)
C21 C20 H20 116.9
C17 C20 H20 116.9
C20 C21 C22 127.20(14)
C20 C21 H21 116.4
C22 C21 H21 116.4
C27 C22 C23 118.11(14)
C27 C22 C21 118.96(14)
C23 C22 C21 122.93(14)
C24 C23 C22 120.53(15)
C24 C23 H23 119.7
C22 C23 H23 119.7
C23 C24 C25 120.70(16)
C23 C24 H24 119.6
C25 C24 H24 119.6
C26 C25 C24 119.57(15)
C26 C25 H25 120.2
C24 C25 H25 120.2
C25 C26 C27 119.98(15)
C25 C26 H26 120
C27 C26 H26 120
C26 C27 C22 121.07(15)
C26 C27 H27 119.5
C22 C27 H27 119.5
C2 C28 H28A 109.5
C2 C28 H28B 109.5
H28A C28 H28B 109.5
C2 C28 H28C 109.5
H28A C28 H28C 109.5
H28B C28 H28C 109.5
C2 B3 C1 58.27(8)
C2 B3 B9 105.38(11)
C1 B3 B9 105.36(11)
C2 B3 B8 58.62(8)
C1 B3 B8 105.58(10)
B9 B3 B8 60.21(9)
C2 B3 B4 105.13(10)
C1 B3 B4 58.10(8)
B9 B3 B4 60.53(9)
B8 B3 B4 108.33(11)
C2 B3 H3 124
C1 B3 H3 124.1
B9 B3 H3 122.5
B8 B3 H3 121.9
B4 B3 H3 122.1
C1 B4 B3 59.79(8)
C1 B4 B5 59.01(8)
B3 B4 B5 108.45(11)
C1 B4 B10 105.69(10)
B3 B4 B10 107.92(11)
B5 B4 B10 59.90(9)
C1 B4 B9 105.90(10)
B3 B4 B9 59.55(9)
B5 B4 B9 108.09(11)
B10 B4 B9 60.16(9)
C1 B4 H4 123.6
B3 B4 H4 121.4
B5 B4 H4 121.5
B10 B4 H4 122.3
B9 B4 H4 122.2
C1 B5 B11 105.77(10)
C1 B5 B6 59.10(8)
B11 B5 B6 59.94(9)
C1 B5 B10 105.33(10)
B11 B5 B10 60.75(9)
B6 B5 B10 108.32(11)
C1 B5 B4 58.34(8)
B11 B5 B4 108.58(11)
B6 B5 B4 107.61(11)
B10 B5 B4 60.11(9)
C1 B5 H5 124.3
B11 B5 H5 121.7
B6 B5 H5 121.6
B10 B5 H5 121.9
B4 B5 H5 121.7
C1 B6 C2 58.42(8)
C1 B6 B7 105.68(10)
C2 B6 B7 58.46(8)
C1 B6 B11 105.56(10)
C2 B6 B11 105.31(10)
B7 B6 B11 60.21(9)
C1 B6 B5 58.80(8)
C2 B6 B5 105.57(10)
B7 B6 B5 108.05(11)
B11 B6 B5 59.99(9)
C1 B6 H6 123.6
C2 B6 H6 123.9
B7 B6 H6 122.1
B11 B6 H6 122.7
B5 B6 H6 122.1
C2 B7 B6 59.46(8)
C2 B7 B11 105.86(10)
B6 B7 B11 59.92(9)
C2 B7 B12 105.26(10)
B6 B7 B12 108.18(11)
B11 B7 B12 60.42(9)
C2 B7 B8 58.62(8)
B6 B7 B8 108.15(11)
B11 B7 B8 108.37(11)
B12 B7 B8 59.91(9)
C2 B7 H7 124.1
B6 B7 H7 121.3
B11 B7 H7 121.9
B12 B7 H7 122.2
B8 B7 H7 121.6
C2 B8 B3 59.25(8)
C2 B8 B9 105.56(11)
B3 B8 B9 59.81(9)
C2 B8 B12 105.18(10)
B3 B8 B12 108.12(11)
B9 B8 B12 60.45(9)
C2 B8 B7 58.50(8)
B3 B8 B7 107.84(10)
B9 B8 B7 108.21(11)
B12 B8 B7 59.93(9)
C2 B8 H8 124.2
B3 B8 H8 121.5
B9 B8 H8 122
B12 B8 H8 122.1
B7 B8 H8 121.7
B3 B9 B8 59.98(9)
B3 B9 B4 59.92(9)
B8 B9 B4 107.67(11)
B3 B9 B10 107.93(11)
B8 B9 B10 107.88(11)
B4 B9 B10 59.80(9)
B3 B9 B12 107.79(11)
B8 B9 B12 59.88(9)
B4 B9 B12 107.48(11)
B10 B9 B12 59.90(9)
B3 B9 H9 121.7
B8 B9 H9 121.8
B4 B9 H9 122
B10 B9 H9 121.8
B12 B9 H9 122
B5 B10 B4 59.98(9)
B5 B10 B12 107.60(11)
B4 B10 B12 107.82(11)
B5 B10 B9 108.06(11)
B4 B10 B9 60.04(9)
B12 B10 B9 60.08(9)
B5 B10 B11 59.49(9)
B4 B10 B11 107.48(11)
B12 B10 B11 59.96(9)
B9 B10 B11 107.98(11)
B5 B10 H10 121.9
B4 B10 H10 121.9
B12 B10 H10 121.8
B9 B10 H10 121.5
B11 B10 H10 122
B6 B11 B5 60.07(9)
B6 B11 B7 59.87(9)
B5 B11 B7 107.85(11)
B6 B11 B12 107.70(11)
B5 B11 B12 107.67(11)
B7 B11 B12 59.86(9)
B6 B11 B10 107.65(11)
B5 B11 B10 59.76(9)
B7 B11 B10 107.55(11)
B12 B11 B10 59.77(9)
B6 B11 H11 121.8
B5 B11 H11 121.8
B7 B11 H11 121.9
B12 B11 H11 121.9
B10 B11 H11 122.1
B8 B12 B7 60.16(9)
B8 B12 B10 107.80(11)
B7 B12 B10 107.85(11)
B8 B12 B9 59.67(9)
B7 B12 B9 107.78(11)
B10 B12 B9 60.01(9)
B8 B12 B11 108.02(11)
B7 B12 B11 59.73(9)
B10 B12 B11 60.28(9)
B9 B12 B11 108.18(11)
B8 B12 H12 121.8
B7 B12 H12 121.9
B10 B12 H12 121.7
B9 B12 H12 121.8
B11 B12 H12 121.6
C43 C31 C32 117.97(12)
C43 C31 B35 120.35(12)
C32 C31 B35 110.02(10)
C43 C31 B34 123.39(12)
C32 C31 B34 110.24(11)
B35 C31 B34 62.71(9)
C43 C31 B33 119.17(11)
C32 C31 B33 60.96(9)
B35 C31 B33 113.95(11)
B34 C31 B33 62.38(9)
C43 C31 B36 115.02(11)
C32 C31 B36 60.60(8)
B35 C31 B36 62.02(9)
B34 C31 B36 113.43(11)
B33 C31 B36 113.08(11)
C58 C32 C31 119.33(12)
C58 C32 B41 119.35(12)
C31 C32 B41 110.86(11)
C58 C32 B37 120.93(12)
C31 C32 B37 110.56(11)
B41 C32 B37 63.23(9)
C58 C32 B36 116.43(12)
C31 C32 B36 61.05(8)
B41 C32 B36 62.32(9)
B37 C32 B36 114.18(11)
C58 C32 B33 118.65(12)
C31 C32 B33 60.60(8)
B41 C32 B33 114.39(12)
B37 C32 B33 62.42(9)
B36 C32 B33 113.16(11)
C44 C43 C31 116.35(12)
C44 C43 H43A 108.2
C31 C43 H43A 108.2
C44 C43 H43B 108.2
C31 C43 H43B 108.2
H43A C43 H43B 107.4
C45 C44 C49 118.64(15)
C45 C44 C43 120.60(14)
C49 C44 C43 120.63(14)
C44 C45 C46 120.21(16)
C44 C45 H45 119.9
C46 C45 H45 119.9
C45 C46 C47 120.45(16)
C45 C46 H46 119.8
C47 C46 H46 119.8
C48 C47 C46 118.12(16)
C48 C47 C50A 115.48(18)
C46 C47 C50A 126.40(19)
C48 C47 C50B 146.2(4)
C46 C47 C50B 95.6(4)
C50A C47 C50B 30.8(3)
C49 C48 C47 121.39(17)
C49 C48 H48 119.3
C47 C48 H48 119.3
C48 C49 C44 121.18(16)
C48 C49 H49 119.4
C44 C49 H49 119.4
C51A C50A C47 124.0(2)
C51A C50A H50A 118
C47 C50A H50A 118
C51B C50B C47 123.0(8)
C51B C50B H50B 118.5
C47 C50B H50B 118.5
C50A C51A C52 123.5(2)
C50A C51A H51A 118.3
C52 C51A H51A 118.3
C50B C51B C52 120.1(8)
C50B C51B H51B 119.9
C52 C51B H51B 119.9
C53 C52 C57 117.95(16)
C53 C52 C51A 114.71(18)
C57 C52 C51A 127.32(18)
C53 C52 C51B 148.5(4)
C57 C52 C51B 93.5(4)
C51A C52 C51B 34.1(3)
C54 C53 C52 121.54(17)
C54 C53 H53 119.2
C52 C53 H53 119.2
C53 C54 C55 120.48(16)
C53 C54 H54 119.8
C55 C54 H54 119.8
C54 C55 C56 119.03(15)
C54 C55 H55 120.5
C56 C55 H55 120.5
C55 C56 C57 120.17(16)
C55 C56 H56 119.9
C57 C56 H56 119.9
C52 C57 C56 120.82(16)
C52 C57 H57 119.6
C56 C57 H57 119.6
C32 C58 H58A 109.5
C32 C58 H58B 109.5
H58A C58 H58B 109.5
C32 C58 H58C 109.5
H58A C58 H58C 109.5
H58B C58 H58C 109.5
C31 B33 C32 58.44(8)
C31 B33 B38 105.19(11)
C32 B33 B38 104.76(11)
C31 B33 B37 105.41(10)
C32 B33 B37 58.13(9)
B38 B33 B37 60.07(9)
C31 B33 B34 58.60(9)
C32 B33 B34 105.27(10)
B38 B33 B34 59.91(9)
B37 B33 B34 107.85(11)
C31 B33 H33 123.8
C32 B33 H33 124.2
B38 B33 H33 122.9
B37 B33 H33 122.2
B34 B33 H33 122.2
C31 B34 B38 105.54(11)
C31 B34 B33 59.02(9)
B38 B34 B33 59.95(9)
C31 B34 B35 58.51(8)
B38 B34 B35 108.44(11)
B33 B34 B35 107.78(11)
C31 B34 B39 105.17(11)
B38 B34 B39 60.56(9)
B33 B34 B39 108.21(11)
B35 B34 B39 60.02(9)
C31 B34 H34 124.4
B38 B34 H34 121.8
B33 B34 H34 121.6
B35 B34 H34 121.6
B39 B34 H34 122.1
C31 B35 B36 59.59(9)
C31 B35 B34 58.78(8)
B36 B35 B34 108.27(11)
C31 B35 B39 105.37(11)
B36 B35 B39 107.83(12)
B34 B35 B39 60.01(9)
C31 B35 B40 105.82(11)
B36 B35 B40 59.64(9)
B34 B35 B40 108.36(12)
B39 B35 B40 60.23(9)
C31 B35 H35 123.9
B36 B35 H35 121.5
B34 B35 H35 121.4
B39 B35 H35 122.3
B40 B35 H35 122
C32 B36 C31 58.35(8)
C32 B36 B40 105.29(11)
C31 B36 B40 105.53(11)
C32 B36 B35 105.35(11)
C31 B36 B35 58.39(8)
B40 B36 B35 60.46(9)
C32 B36 B41 58.29(9)
C31 B36 B41 105.50(11)
B40 B36 B41 60.36(10)
B35 B36 B41 108.41(12)
C32 B36 H36 124.1
C31 B36 H36 123.9
B40 B36 H36 122.5
B35 B36 H36 122
B41 B36 H36 122
C32 B37 B33 59.45(9)
C32 B37 B38 105.65(11)
B33 B37 B38 59.91(9)
C32 B37 B42 104.95(11)
B33 B37 B42 108.29(12)
B38 B37 B42 60.56(9)
C32 B37 B41 58.37(9)
B33 B37 B41 108.02(11)
B38 B37 B41 108.25(11)
B42 B37 B41 59.77(9)
C32 B37 H37 124.3
B33 B37 H37 121.3
B38 B37 H37 121.9
B42 B37 H37 122.2
B41 B37 H37 121.8
B34 B38 B33 60.13(9)
B34 B38 B37 107.98(12)
B33 B38 B37 60.02(9)
B34 B38 B39 59.89(9)
B33 B38 B39 107.83(11)
B37 B38 B39 107.50(11)
B34 B38 B42 107.67(11)
B33 B38 B42 107.76(11)
B37 B38 B42 59.78(9)
B39 B38 B42 59.64(9)
B34 B38 H38 121.7
B33 B38 H38 121.7
B37 B38 H38 121.9
B39 B38 H38 122
B42 B38 H38 122
B34 B39 B35 59.98(9)
B34 B39 B42 107.85(11)
B35 B39 B42 107.91(12)
B34 B39 B40 108.06(12)
B35 B39 B40 59.89(9)
B42 B39 B40 60.27(9)
B34 B39 B38 59.55(9)
B35 B39 B38 107.61(11)
B42 B39 B38 60.22(9)
B40 B39 B38 108.35(12)
B34 B39 H39 121.9
B35 B39 H39 121.9
B42 B39 H39 121.6
B40 B39 H39 121.5
B38 B39 H39 121.8
B36 B40 B41 59.97(9)
B36 B40 B35 59.91(9)
B41 B40 B35 107.67(11)
B36 B40 B39 107.76(11)
B41 B40 B39 107.53(11)
B35 B40 B39 59.88(9)
B36 B40 B42 107.58(11)
B41 B40 B42 59.65(9)
B35 B40 B42 107.50(11)
B39 B40 B42 59.76(9)
B36 B40 H40 121.8
B41 B40 H40 122
B35 B40 H40 121.9
B39 B40 H40 121.9
B42 B40 H40 122.1
C32 B41 B36 59.39(9)
C32 B41 B42 105.13(11)
B36 B41 B42 108.06(12)
C32 B41 B40 105.60(11)
B36 B41 B40 59.67(9)
B42 B41 B40 60.56(10)
C32 B41 B37 58.39(9)
B36 B41 B37 107.87(11)
B42 B41 B37 59.97(9)
B40 B41 B37 108.37(12)
C32 B41 H41 124.2
B36 B41 H41 121.5
B42 B41 H41 122.1
B40 B41 H41 121.9
B37 B41 H41 121.7
B41 B42 B37 60.25(9)
B41 B42 B39 107.79(12)
B37 B42 B39 107.80(11)
B41 B42 B40 59.78(9)
B37 B42 B40 107.96(12)
B39 B42 B40 59.96(9)
B41 B42 B38 107.92(11)
B37 B42 B38 59.66(9)
B39 B42 B38 60.14(9)
B40 B42 B38 108.04(12)
B41 B42 H42 121.8
B37 B42 H42 121.8
B39 B42 H42 121.8
B40 B42 H42 121.8
B38 B42 H42 121.8

loop_
_geom_bond_atom_site_label_1
_geom_bond_atom_site_label_2
_geom_bond_distance
_geom_bond_publ_flag
C1 C13 1.5312(19) yes
C1 C2 1.6808(17) yes
C1 B4 1.702(2) yes
C1 B5 1.714(2) yes
C1 B6 1.720(2) yes
C1 B3 1.7329(19) yes
C2 C28 1.5138(19) yes
C2 B7 1.706(2) yes
C2 B8 1.708(2) yes
C2 B3 1.7195(19) yes
C2 B6 1.7239(19) yes
C13 C14 1.5143(18) yes
C13 H13A 0.99 ?
C13 H13B 0.99 ?
C14 C15 1.388(2) ?
C14 C19 1.398(2) ?
C15 C16 1.393(2) ?
C15 H15 0.95 ?
C16 C17 1.394(2) ?
C16 H16 0.95 ?
C17 C18 1.404(2) ?
C17 C20 1.4692(19) ?
C18 C19 1.381(2) ?
C18 H18 0.95 ?
C19 H19 0.95 ?
C20 C21 1.332(2) ?
C20 H20 0.95 ?
C21 C22 1.4690(19) ?
C21 H21 0.95 ?
C22 C27 1.396(2) ?
C22 C23 1.398(2) ?
C23 C24 1.384(2) ?
C23 H23 0.95 ?
C24 C25 1.385(2) ?
C24 H24 0.95 ?
C25 C26 1.380(2) ?
C25 H25 0.95 ?
C26 C27 1.391(2) ?
C26 H26 0.95 ?
C27 H27 0.95 ?
C28 H28A 0.98 ?
C28 H28B 0.98 ?
C28 H28C 0.98 ?
B3 B9 1.766(2) ?
B3 B8 1.769(2) ?
B3 B4 1.772(2) ?
B3 H3 1.12 ?
B4 B5 1.777(2) ?
B4 B10 1.779(2) ?
B4 B9 1.783(2) ?
B4 H4 1.12 ?
B5 B11 1.770(2) ?
B5 B6 1.772(2) ?
B5 B10 1.775(2) ?
B5 H5 1.12 ?
B6 B7 1.769(2) ?
B6 B11 1.769(2) ?
B6 H6 1.12 ?
B7 B11 1.774(2) ?
B7 B12 1.777(2) ?
B7 B8 1.781(2) ?
B7 H7 1.12 ?
B8 B9 1.773(2) ?
B8 B12 1.776(2) ?
B8 H8 1.12 ?
B9 B10 1.785(2) ?
B9 B12 1.787(2) ?
B9 H9 1.12 ?
B10 B12 1.783(2) ?
B10 B11 1.793(2) ?
B10 H10 1.12 ?
B11 B12 1.787(2) ?
B11 H11 1.12 ?
B12 H12 1.12 ?
C31 C43 1.535(2) ?
C31 C32 1.6798(19) ?
C31 B35 1.705(2) ?
C31 B34 1.710(2) ?
C31 B33 1.718(2) ?
C31 B36 1.727(2) ?
C32 C58 1.510(2) ?
C32 B41 1.699(2) ?
C32 B37 1.700(2) ?
C32 B36 1.719(2) ?
C32 B33 1.724(2) ?
C43 C44 1.511(2) ?
C43 H43A 0.99 ?
C43 H43B 0.99 ?
C44 C45 1.389(2) ?
C44 C49 1.394(2) ?
C45 C46 1.394(2) ?
C45 H45 0.95 ?
C46 C47 1.413(3) ?
C46 H46 0.95 ?
C47 C48 1.379(3) ?
C47 C50A 1.479(3) ?
C47 C50B 1.575(7) ?
C48 C49 1.369(2) ?
C48 H48 0.95 ?
C49 H49 0.95 ?
C50A C51A 1.339(4) ?
C50A H50A 0.95 ?
C50B C51B 1.242(14) ?
C50B H50B 0.95 ?
C51A C52 1.500(3) ?
C51A H51A 0.95 ?
C51B C52 1.514(8) ?
C51B H51B 0.95 ?
C52 C53 1.381(3) ?
C52 C57 1.391(3) ?
C53 C54 1.378(2) ?
C53 H53 0.95 ?
C54 C55 1.380(2) ?
C54 H54 0.95 ?
C55 C56 1.385(2) ?
C55 H55 0.95 ?
C56 C57 1.391(3) ?
C56 H56 0.95 ?
C57 H57 0.95 ?
C58 H58A 0.98 ?
C58 H58B 0.98 ?
C58 H58C 0.98 ?
B33 B38 1.772(2) ?
B33 B37 1.774(2) ?
B33 B34 1.775(2) ?
B33 H33 1.12 ?
B34 B38 1.771(2) ?
B34 B35 1.777(2) ?
B34 B39 1.777(2) ?
B34 H34 1.12 ?
B35 B36 1.768(2) ?
B35 B39 1.778(2) ?
B35 B40 1.778(2) ?
B35 H35 1.12 ?
B36 B40 1.763(2) ?
B36 B41 1.769(2) ?
B36 H36 1.12 ?
B37 B38 1.775(2) ?
B37 B42 1.777(2) ?
B37 B41 1.782(2) ?
B37 H37 1.12 ?
B38 B39 1.789(2) ?
B38 B42 1.791(2) ?
B38 H38 1.12 ?
B39 B42 1.780(2) ?
B39 B40 1.784(2) ?
B39 H39 1.12 ?
B40 B41 1.776(2) ?
B40 B42 1.790(2) ?
B40 H40 1.12 ?
B41 B42 1.773(2) ?
B41 H41 1.12 ?
B42 H42 1.12 ?

loop_
_geom_torsion_atom_site_label_1
_geom_torsion_atom_site_label_2
_geom_torsion_atom_site_label_3
_geom_torsion_atom_site_label_4
_geom_torsion
C13 C1 C2 C28 -0.99(17)
B4 C1 C2 C28 -145.63(11)
B5 C1 C2 C28 147.12(11)
B6 C1 C2 C28 107.88(13)
B3 C1 C2 C28 -106.86(13)
C13 C1 C2 B7 -147.48(11)
B4 C1 C2 B7 67.87(13)
B5 C1 C2 B7 0.63(13)
B6 C1 C2 B7 -38.61(10)
B3 C1 C2 B7 106.64(11)
C13 C1 C2 B8 144.81(12)
B4 C1 C2 B8 0.17(14)
B5 C1 C2 B8 -67.08(13)
B6 C1 C2 B8 -106.32(12)
B3 C1 C2 B8 38.94(10)
C13 C1 C2 B3 105.88(13)
B4 C1 C2 B3 -38.77(10)
B5 C1 C2 B3 -106.02(11)
B6 C1 C2 B3 -145.26(11)
C13 C1 C2 B6 -108.87(13)
B4 C1 C2 B6 106.48(12)
B5 C1 C2 B6 39.24(10)
B3 C1 C2 B6 145.26(11)
C2 C1 C13 C14 153.45(11)
B4 C1 C13 C14 -66.45(17)
B5 C1 C13 C14 10.19(19)
B6 C1 C13 C14 83.92(15)
B3 C1 C13 C14 -138.33(12)
C1 C13 C14 C15 110.00(16)
C1 C13 C14 C19 -73.55(18)
C19 C14 C15 C16 -1.5(2)
C13 C14 C15 C16 175.05(14)
C14 C15 C16 C17 0.5(2)
C15 C16 C17 C18 1.4(2)
C15 C16 C17 C20 -176.10(14)
C16 C17 C18 C19 -2.3(2)
C20 C17 C18 C19 175.07(14)
C17 C18 C19 C14 1.4(2)
C15 C14 C19 C18 0.5(2)
C13 C14 C19 C18 -176.02(14)
C16 C17 C20 C21 176.03(16)
C18 C17 C20 C21 -1.3(3)
C17 C20 C21 C22 -176.38(15)
C20 C21 C22 C27 -171.99(17)
C20 C21 C22 C23 8.9(3)
C27 C22 C23 C24 1.2(2)
C21 C22 C23 C24 -179.67(15)
C22 C23 C24 C25 0.4(3)
C23 C24 C25 C26 -1.2(3)
C24 C25 C26 C27 0.4(3)
C25 C26 C27 C22 1.2(3)
C23 C22 C27 C26 -2.0(2)
C21 C22 C27 C26 178.82(15)
C28 C2 B3 C1 110.00(13)
B7 C2 B3 C1 -101.08(11)
B8 C2 B3 C1 -138.33(11)
B6 C2 B3 C1 -32.70(10)
C28 C2 B3 B9 -151.20(12)
C1 C2 B3 B9 98.80(11)
B7 C2 B3 B9 -2.28(14)
B8 C2 B3 B9 -39.53(10)
B6 C2 B3 B9 66.10(13)
C28 C2 B3 B8 -111.67(13)
C1 C2 B3 B8 138.33(11)
B7 C2 B3 B8 37.25(11)
B6 C2 B3 B8 105.63(12)
C28 C2 B3 B4 145.81(12)
C1 C2 B3 B4 35.81(10)
B7 C2 B3 B4 -65.27(13)
B8 C2 B3 B4 -102.52(12)
B6 C2 B3 B4 3.11(14)
C13 C1 B3 C2 -107.33(13)
B4 C1 B3 C2 138.29(11)
B5 C1 B3 C2 100.79(11)
B6 C1 B3 C2 32.66(10)
C13 C1 B3 B9 153.85(11)
C2 C1 B3 B9 -98.83(11)
B4 C1 B3 B9 39.47(10)
B5 C1 B3 B9 1.97(14)
B6 C1 B3 B9 -66.17(13)
C13 C1 B3 B8 -143.43(12)
C2 C1 B3 B8 -36.10(10)
B4 C1 B3 B8 102.19(12)
B5 C1 B3 B8 64.69(13)
B6 C1 B3 B8 -3.45(14)
C13 C1 B3 B4 114.38(13)
C2 C1 B3 B4 -138.29(11)
B5 C1 B3 B4 -37.50(11)
B6 C1 B3 B4 -105.64(12)
C13 C1 B4 B3 -104.29(13)
C2 C1 B4 B3 38.05(10)
B5 C1 B4 B3 140.98(11)
B6 C1 B4 B3 104.15(11)
C13 C1 B4 B5 114.73(13)
C2 C1 B4 B5 -102.93(11)
B6 C1 B4 B5 -36.84(10)
B3 C1 B4 B5 -140.98(11)
C13 C1 B4 B10 153.81(12)
C2 C1 B4 B10 -63.85(13)
B5 C1 B4 B10 39.07(10)
B6 C1 B4 B10 2.24(14)
B3 C1 B4 B10 -101.91(12)
C13 C1 B4 B9 -143.42(12)
C2 C1 B4 B9 -1.07(14)
B5 C1 B4 B9 101.85(12)
B6 C1 B4 B9 65.02(13)
B3 C1 B4 B9 -39.13(10)
C2 B3 B4 C1 -35.89(9)
B9 B3 B4 C1 -135.25(11)
B8 B3 B4 C1 -97.29(11)
C2 B3 B4 B5 -1.21(14)
C1 B3 B4 B5 34.67(10)
B9 B3 B4 B5 -100.57(12)
B8 B3 B4 B5 -62.62(14)
C2 B3 B4 B10 62.19(13)
C1 B3 B4 B10 98.08(11)
B9 B3 B4 B10 -37.17(10)
B8 B3 B4 B10 0.78(14)
C2 B3 B4 B9 99.36(11)
C1 B3 B4 B9 135.25(11)
B8 B3 B4 B9 37.96(10)
C13 C1 B5 B11 145.69(12)
C2 C1 B5 B11 0.44(13)
B4 C1 B5 B11 -102.41(11)
B6 C1 B5 B11 39.15(10)
B3 C1 B5 B11 -65.12(13)
C13 C1 B5 B6 106.54(14)
C2 C1 B5 B6 -38.71(10)
B4 C1 B5 B6 -141.56(11)
B3 C1 B5 B6 -104.27(11)
C13 C1 B5 B10 -150.99(12)
C2 C1 B5 B10 63.75(12)
B4 C1 B5 B10 -39.09(10)
B6 C1 B5 B10 102.46(11)
B3 C1 B5 B10 -1.81(14)
C13 C1 B5 B4 -111.90(14)
C2 C1 B5 B4 102.84(11)
B6 C1 B5 B4 141.56(11)
B3 C1 B5 B4 37.28(10)
B3 B4 B5 C1 -35.00(10)
B10 B4 B5 C1 -135.46(11)
B9 B4 B5 C1 -98.05(11)
C1 B4 B5 B11 97.44(11)
B3 B4 B5 B11 62.45(14)
B10 B4 B5 B11 -38.02(11)
B9 B4 B5 B11 -0.61(15)
C1 B4 B5 B6 34.04(10)
B3 B4 B5 B6 -0.96(15)
B10 B4 B5 B6 -101.42(12)
B9 B4 B5 B6 -64.02(14)
C1 B4 B5 B10 135.46(11)
B3 B4 B5 B10 100.46(12)
B9 B4 B5 B10 37.41(11)
C13 C1 B6 C2 106.46(13)
B4 C1 B6 C2 -100.73(11)
B5 C1 B6 C2 -137.78(11)
B3 C1 B6 C2 -32.50(10)
C13 C1 B6 B7 142.35(12)
C2 C1 B6 B7 35.89(10)
B4 C1 B6 B7 -64.84(13)
B5 C1 B6 B7 -101.90(12)
B3 C1 B6 B7 3.39(14)
C13 C1 B6 B11 -154.88(11)
C2 C1 B6 B11 98.66(11)
B4 C1 B6 B11 -2.07(14)
B5 C1 B6 B11 -39.12(10)
B3 C1 B6 B11 66.16(13)
C13 C1 B6 B5 -115.75(13)
C2 C1 B6 B5 137.78(11)
B4 C1 B6 B5 37.05(11)
B3 C1 B6 B5 105.29(12)
C28 C2 B6 C1 -109.37(13)
B7 C2 B6 C1 138.53(11)
B8 C2 B6 C1 101.35(11)
B3 C2 B6 C1 32.91(10)
C28 C2 B6 B7 112.10(13)
C1 C2 B6 B7 -138.53(11)
B8 C2 B6 B7 -37.18(11)
B3 C2 B6 B7 -105.62(12)
C28 C2 B6 B11 151.53(12)
C1 C2 B6 B11 -99.11(11)
B7 C2 B6 B11 39.43(10)
B8 C2 B6 B11 2.24(14)
B3 C2 B6 B11 -66.19(13)
C28 C2 B6 B5 -145.99(12)
C1 C2 B6 B5 -36.63(10)
B7 C2 B6 B5 101.91(12)
B8 C2 B6 B5 64.72(13)
B3 C2 B6 B5 -3.71(14)
B11 B5 B6 C1 -135.41(11)
B10 B5 B6 C1 -97.26(11)
B4 B5 B6 C1 -33.73(10)
C1 B5 B6 C2 36.46(9)
B11 B5 B6 C2 -98.95(11)
B10 B5 B6 C2 -60.81(13)
B4 B5 B6 C2 2.73(14)
C1 B5 B6 B7 97.76(11)
B11 B5 B6 B7 -37.66(10)
B10 B5 B6 B7 0.49(14)
B4 B5 B6 B7 64.03(13)
C1 B5 B6 B11 135.41(11)
B10 B5 B6 B11 38.15(10)
B4 B5 B6 B11 101.69(12)
C28 C2 B7 B6 -107.77(13)
C1 C2 B7 B6 38.01(10)
B8 C2 B7 B6 141.57(11)
B3 C2 B7 B6 104.62(11)
C28 C2 B7 B11 -147.18(12)
C1 C2 B7 B11 -1.41(13)
B8 C2 B7 B11 102.16(11)
B3 C2 B7 B11 65.20(13)
B6 C2 B7 B11 -39.42(10)
C28 C2 B7 B12 149.85(12)
C1 C2 B7 B12 -64.38(12)
B8 C2 B7 B12 39.19(10)
B3 C2 B7 B12 2.23(14)
B6 C2 B7 B12 -102.38(11)
C28 C2 B7 B8 110.66(13)
C1 C2 B7 B8 -103.56(11)
B3 C2 B7 B8 -36.95(11)
B6 C2 B7 B8 -141.57(11)
C1 B6 B7 C2 -35.87(9)
B11 B6 B7 C2 -135.10(11)
B5 B6 B7 C2 -97.54(11)
C1 B6 B7 B11 99.23(11)
C2 B6 B7 B11 135.10(10)
B5 B6 B7 B11 37.56(10)
C1 B6 B7 B12 61.48(13)
C2 B6 B7 B12 97.35(11)
B11 B6 B7 B12 -37.75(10)
B5 B6 B7 B12 -0.19(14)
C1 B6 B7 B8 -1.93(14)
C2 B6 B7 B8 33.94(10)
B11 B6 B7 B8 -101.16(12)
B5 B6 B7 B8 -63.60(14)
C28 C2 B8 B3 106.78(13)
C1 C2 B8 B3 -38.57(10)
B7 C2 B8 B3 -141.50(11)
B6 C2 B8 B3 -104.64(12)
C28 C2 B8 B9 146.17(12)
C1 C2 B8 B9 0.82(14)
B7 C2 B8 B9 -102.12(12)
B3 C2 B8 B9 39.39(10)
B6 C2 B8 B9 -65.25(13)
C28 C2 B8 B12 -150.89(12)
C1 C2 B8 B12 63.76(13)
B7 C2 B8 B12 -39.18(10)
B3 C2 B8 B12 102.32(12)
B6 C2 B8 B12 -2.31(14)
C28 C2 B8 B7 -111.72(13)
C1 C2 B8 B7 102.94(11)
B3 C2 B8 B7 141.50(11)
B6 C2 B8 B7 36.86(11)
C1 B3 B8 C2 35.95(9)
B9 B3 B8 C2 134.99(11)
B4 B3 B8 C2 96.89(11)
C2 B3 B8 B9 -134.99(11)
C1 B3 B8 B9 -99.05(11)
B4 B3 B8 B9 -38.10(10)
C2 B3 B8 B12 -97.24(11)
C1 B3 B8 B12 -61.29(13)
B9 B3 B8 B12 37.76(10)
B4 B3 B8 B12 -0.34(14)
C2 B3 B8 B7 -33.89(10)
C1 B3 B8 B7 2.06(14)
B9 B3 B8 B7 101.11(12)
B4 B3 B8 B7 63.01(14)
B6 B7 B8 C2 -34.29(10)
B11 B7 B8 C2 -97.74(11)
B12 B7 B8 C2 -135.21(11)
C2 B7 B8 B3 34.19(10)
B6 B7 B8 B3 -0.09(15)
B11 B7 B8 B3 -63.55(14)
B12 B7 B8 B3 -101.02(12)
C2 B7 B8 B9 97.44(11)
B6 B7 B8 B9 63.15(14)
B11 B7 B8 B9 -0.30(15)
B12 B7 B8 B9 -37.77(11)
C2 B7 B8 B12 135.21(11)
B6 B7 B8 B12 100.92(12)
B11 B7 B8 B12 37.47(11)
C2 B3 B9 B8 38.77(9)
C1 B3 B9 B8 99.42(11)
B4 B3 B9 B8 137.72(11)
C2 B3 B9 B4 -98.95(11)
C1 B3 B9 B4 -38.30(9)
B8 B3 B9 B4 -137.72(11)
C2 B3 B9 B10 -61.93(13)
C1 B3 B9 B10 -1.28(14)
B8 B3 B9 B10 -100.70(12)
B4 B3 B9 B10 37.02(10)
C2 B3 B9 B12 1.34(14)
C1 B3 B9 B12 61.99(13)
B8 B3 B9 B12 -37.42(10)
B4 B3 B9 B12 100.30(12)
C2 B8 B9 B3 -39.11(10)
B12 B8 B9 B3 -138.01(11)
B7 B8 B9 B3 -100.47(11)
C2 B8 B9 B4 -1.45(14)
B3 B8 B9 B4 37.66(10)
B12 B8 B9 B4 -100.35(12)
B7 B8 B9 B4 -62.81(14)
C2 B8 B9 B10 61.68(13)
B3 B8 B9 B10 100.79(12)
B12 B8 B9 B10 -37.22(10)
B7 B8 B9 B10 0.32(15)
C2 B8 B9 B12 98.90(11)
B3 B8 B9 B12 138.01(11)
B7 B8 B9 B12 37.54(10)
C1 B4 B9 B3 39.24(10)
B5 B4 B9 B3 101.19(11)
B10 B4 B9 B3 138.49(11)
C1 B4 B9 B8 1.56(14)
B3 B4 B9 B8 -37.69(10)
B5 B4 B9 B8 63.51(14)
B10 B4 B9 B8 100.80(12)
C1 B4 B9 B10 -99.25(11)
B3 B4 B9 B10 -138.49(11)
B5 B4 B9 B10 -37.29(10)
C1 B4 B9 B12 -61.58(14)
B3 B4 B9 B12 -100.82(12)
B5 B4 B9 B12 0.37(15)
B10 B4 B9 B12 37.66(11)
C1 B5 B10 B4 38.25(10)
B11 B5 B10 B4 138.00(11)
B6 B5 B10 B4 100.21(11)
C1 B5 B10 B12 -62.56(13)
B11 B5 B10 B12 37.19(10)
B6 B5 B10 B12 -0.60(14)
B4 B5 B10 B12 -100.80(12)
C1 B5 B10 B9 0.90(14)
B11 B5 B10 B9 100.65(12)
B6 B5 B10 B9 62.86(13)
B4 B5 B10 B9 -37.35(10)
C1 B5 B10 B11 -99.75(11)
B6 B5 B10 B11 -37.79(10)
B4 B5 B10 B11 -138.00(11)
C1 B4 B10 B5 -38.65(10)
B3 B4 B10 B5 -101.36(11)
B9 B4 B10 B5 -138.26(11)
C1 B4 B10 B12 61.79(13)
B3 B4 B10 B12 -0.92(14)
B5 B4 B10 B12 100.43(12)
B9 B4 B10 B12 -37.83(10)
C1 B4 B10 B9 99.61(11)
B3 B4 B10 B9 36.90(10)
B5 B4 B10 B9 138.26(11)
C1 B4 B10 B11 -1.46(14)
B3 B4 B10 B11 -64.17(13)
B5 B4 B10 B11 37.19(10)
B9 B4 B10 B11 -101.07(12)
B3 B9 B10 B5 0.25(14)
B8 B9 B10 B5 -63.12(14)
B4 B9 B10 B5 37.32(10)
B12 B9 B10 B5 -100.33(12)
B3 B9 B10 B4 -37.07(10)
B8 B9 B10 B4 -100.45(12)
B12 B9 B10 B4 -137.65(11)
B3 B9 B10 B12 100.58(12)
B8 B9 B10 B12 37.21(11)
B4 B9 B10 B12 137.65(11)
B3 B9 B10 B11 63.15(14)
B8 B9 B10 B11 -0.22(15)
B4 B9 B10 B11 100.22(12)
B12 B9 B10 B11 -37.43(11)
C1 B6 B11 B5 38.56(9)
C2 B6 B11 B5 99.39(11)
B7 B6 B11 B5 137.98(11)
C1 B6 B11 B7 -99.43(11)
C2 B6 B11 B7 -38.59(9)
B5 B6 B11 B7 -137.98(11)
C1 B6 B11 B12 -62.04(13)
C2 B6 B11 B12 -1.20(13)
B7 B6 B11 B12 37.38(10)
B5 B6 B11 B12 -100.60(11)
C1 B6 B11 B10 1.02(13)
C2 B6 B11 B10 61.85(13)
B7 B6 B11 B10 100.44(11)
B5 B6 B11 B10 -37.54(10)
C1 B5 B11 B6 -38.75(9)
B10 B5 B11 B6 -137.77(11)
B4 B5 B11 B6 -100.03(11)
C1 B5 B11 B7 -1.29(13)
B6 B5 B11 B7 37.46(10)
B10 B5 B11 B7 -100.31(11)
B4 B5 B11 B7 -62.57(13)
C1 B5 B11 B12 61.89(13)
B6 B5 B11 B12 100.64(12)
B10 B5 B11 B12 -37.13(11)
B4 B5 B11 B12 0.61(15)
C1 B5 B11 B10 99.02(11)
B6 B5 B11 B10 137.77(11)
B4 B5 B11 B10 37.74(10)
C2 B7 B11 B6 39.20(9)
B12 B7 B11 B6 138.02(11)
B8 B7 B11 B6 100.77(12)
C2 B7 B11 B5 1.65(13)
B6 B7 B11 B5 -37.55(10)
B12 B7 B11 B5 100.47(11)
B8 B7 B11 B5 63.22(13)
C2 B7 B11 B12 -98.82(11)
B6 B7 B11 B12 -138.02(11)
B8 B7 B11 B12 -37.25(10)
C2 B7 B11 B10 -61.41(13)
B6 B7 B11 B10 -100.61(12)
B12 B7 B11 B10 37.41(10)
B8 B7 B11 B10 0.16(14)
B5 B10 B11 B6 37.68(10)
B4 B10 B11 B6 0.27(14)
B12 B10 B11 B6 -100.59(12)
B9 B10 B11 B6 -63.10(14)
B4 B10 B11 B5 -37.41(10)
B12 B10 B11 B5 -138.27(12)
B9 B10 B11 B5 -100.78(12)
B5 B10 B11 B7 100.82(12)
B4 B10 B11 B7 63.41(14)
B12 B10 B11 B7 -37.45(11)
B9 B10 B11 B7 0.04(15)
B5 B10 B11 B12 138.27(12)
B4 B10 B11 B12 100.86(12)
B9 B10 B11 B12 37.49(11)
C2 B8 B12 B7 38.49(10)
B3 B8 B12 B7 100.55(11)
B9 B8 B12 B7 138.02(11)
C2 B8 B12 B10 -62.28(13)
B3 B8 B12 B10 -0.23(14)
B9 B8 B12 B10 37.25(10)
B7 B8 B12 B10 -100.78(12)
C2 B8 B12 B9 -99.53(11)
B3 B8 B12 B9 -37.48(10)
B7 B8 B12 B9 -138.02(11)
C2 B8 B12 B11 1.41(14)
B3 B8 B12 B11 63.47(13)
B9 B8 B12 B11 100.94(12)
B7 B8 B12 B11 -37.08(10)
C2 B7 B12 B8 -38.57(10)
B6 B7 B12 B8 -100.87(12)
B11 B7 B12 B8 -138.40(11)
C2 B7 B12 B10 62.13(13)
B6 B7 B12 B10 -0.18(14)
B11 B7 B12 B10 -37.71(10)
B8 B7 B12 B10 100.69(12)
C2 B7 B12 B9 -1.25(14)
B6 B7 B12 B9 -63.55(13)
B11 B7 B12 B9 -101.08(12)
B8 B7 B12 B9 37.32(10)
C2 B7 B12 B11 99.84(11)
B6 B7 B12 B11 37.53(10)
B8 B7 B12 B11 138.40(11)
B5 B10 B12 B8 64.01(13)
B4 B10 B12 B8 0.71(14)
B9 B10 B12 B8 -37.10(10)
B11 B10 B12 B8 101.00(12)
B5 B10 B12 B7 0.48(14)
B4 B10 B12 B7 -62.82(13)
B9 B10 B12 B7 -100.63(12)
B11 B10 B12 B7 37.47(10)
B5 B10 B12 B9 101.11(12)
B4 B10 B12 B9 37.81(10)
B11 B10 B12 B9 138.10(12)
B5 B10 B12 B11 -36.99(10)
B4 B10 B12 B11 -100.29(12)
B9 B10 B12 B11 -138.10(12)
B3 B9 B12 B8 37.47(10)
B4 B9 B12 B8 100.67(12)
B10 B9 B12 B8 138.29(11)
B3 B9 B12 B7 -0.07(14)
B8 B9 B12 B7 -37.53(10)
B4 B9 B12 B7 63.14(14)
B10 B9 B12 B7 100.76(12)
B3 B9 B12 B10 -100.82(12)
B8 B9 B12 B10 -138.29(11)
B4 B9 B12 B10 -37.62(11)
B3 B9 B12 B11 -63.20(14)
B8 B9 B12 B11 -100.67(12)
B4 B9 B12 B11 0.01(15)
B10 B9 B12 B11 37.62(11)
B6 B11 B12 B8 -0.12(14)
B5 B11 B12 B8 -63.51(14)
B7 B11 B12 B8 37.27(10)
B10 B11 B12 B8 -100.63(12)
B6 B11 B12 B7 -37.39(10)
B5 B11 B12 B7 -100.77(12)
B10 B11 B12 B7 -137.90(12)
B6 B11 B12 B10 100.51(12)
B5 B11 B12 B10 37.13(11)
B7 B11 B12 B10 137.90(12)
B6 B11 B12 B9 63.00(14)
B5 B11 B12 B9 -0.38(15)
B7 B11 B12 B9 100.39(12)
B10 B11 B12 B9 -37.51(11)
C43 C31 C32 C58 1.32(18)
B35 C31 C32 C58 144.69(12)
B34 C31 C32 C58 -148.00(12)
B33 C31 C32 C58 -108.34(14)
B36 C31 C32 C58 105.82(14)
C43 C31 C32 B41 -143.33(12)
B35 C31 C32 B41 0.04(15)
B34 C31 C32 B41 67.35(13)
B33 C31 C32 B41 107.00(12)
B36 C31 C32 B41 -38.83(11)
C43 C31 C32 B37 148.49(12)
B35 C31 C32 B37 -68.13(13)
B34 C31 C32 B37 -0.82(14)
B33 C31 C32 B37 38.83(11)
B36 C31 C32 B37 -107.01(12)
C43 C31 C32 B36 -104.50(13)
B35 C31 C32 B36 38.87(11)
B34 C31 C32 B36 106.18(12)
B33 C31 C32 B36 145.84(12)
C43 C31 C32 B33 109.66(13)
B35 C31 C32 B33 -106.97(12)
B34 C31 C32 B33 -39.66(10)
B36 C31 C32 B33 -145.84(12)
C32 C31 C43 C44 -128.31(13)
B35 C31 C43 C44 92.20(16)
B34 C31 C43 C44 16.70(19)
B33 C31 C43 C44 -57.76(18)
B36 C31 C43 C44 163.13(12)
C31 C43 C44 C45 105.84(16)
C31 C43 C44 C49 -78.32(18)
C49 C44 C45 C46 -0.8(2)
C43 C44 C45 C46 175.11(14)
C44 C45 C46 C47 0.4(3)
C45 C46 C47 C48 0.3(3)
C45 C46 C47 C50A -179.01(17)
C45 C46 C47 C50B 179.5(4)
C46 C47 C48 C49 -0.6(3)
C50A C47 C48 C49 178.84(16)
C50B C47 C48 C49 -179.1(6)
C47 C48 C49 C44 0.1(3)
C45 C44 C49 C48 0.6(2)
C43 C44 C49 C48 -175.34(15)
C48 C47 C50A C51A 175.95(19)
C46 C47 C50A C51A -4.7(3)
C50B C47 C50A C51A -1.8(7)
C48 C47 C50B C51B 2.9(14)
C46 C47 C50B C51B -175.8(8)
C50A C47 C50B C51B 6.5(5)
C47 C50A C51A C52 -178.98(17)
C47 C50B C51B C52 -177.7(5)
C50A C51A C52 C53 -178.66(19)
C50A C51A C52 C57 -0.3(3)
C50A C51A C52 C51B 6.6(5)
C50B C51B C52 C53 -12.0(12)
C50B C51B C52 C57 171.7(8)
C50B C51B C52 C51A -2.8(6)
C57 C52 C53 C54 -0.9(3)
C51A C52 C53 C54 177.60(17)
C51B C52 C53 C54 -176.7(6)
C52 C53 C54 C55 0.4(3)
C53 C54 C55 C56 0.3(3)
C54 C55 C56 C57 -0.5(3)
C53 C52 C57 C56 0.7(3)
C51A C52 C57 C56 -177.60(17)
C51B C52 C57 C56 178.5(3)
C55 C56 C57 C52 0.0(3)
C43 C31 B33 C32 -107.73(14)
B35 C31 B33 C32 100.48(12)
B34 C31 B33 C32 137.49(11)
B36 C31 B33 C32 32.12(11)
C43 C31 B33 B38 154.05(12)
C32 C31 B33 B38 -98.22(11)
B35 C31 B33 B38 2.26(15)
B34 C31 B33 B38 39.26(10)
B36 C31 B33 B38 -66.10(14)
C43 C31 B33 B37 -143.43(13)
C32 C31 B33 B37 -35.70(10)
B35 C31 B33 B37 64.78(14)
B34 C31 B33 B37 101.79(12)
B36 C31 B33 B37 -3.58(15)
C43 C31 B33 B34 114.79(14)
C32 C31 B33 B34 -137.49(11)
B35 C31 B33 B34 -37.00(11)
B36 C31 B33 B34 -105.36(12)
C58 C32 B33 C31 109.44(14)
B41 C32 B33 C31 -101.15(12)
B37 C32 B33 C31 -138.52(11)
B36 C32 B33 C31 -32.31(11)
C58 C32 B33 B38 -151.58(13)
C31 C32 B33 B38 98.98(11)
B41 C32 B33 B38 -2.16(15)
B37 C32 B33 B38 -39.53(11)
B36 C32 B33 B38 66.68(14)
C58 C32 B33 B37 -112.04(14)
C31 C32 B33 B37 138.52(11)
B41 C32 B33 B37 37.37(11)
B36 C32 B33 B37 106.21(13)
C58 C32 B33 B34 146.16(13)
C31 C32 B33 B34 36.72(10)
B41 C32 B33 B34 -64.43(14)
B37 C32 B33 B34 -101.79(12)
B36 C32 B33 B34 4.42(15)
C43 C31 B34 B38 -147.66(13)
C32 C31 B34 B38 -0.33(14)
B35 C31 B34 B38 102.40(12)
B33 C31 B34 B38 -39.36(10)
B36 C31 B34 B38 65.44(14)
C43 C31 B34 B33 -108.30(14)
C32 C31 B34 B33 39.03(10)
B35 C31 B34 B33 141.76(12)
B36 C31 B34 B33 104.80(12)
C43 C31 B34 B35 109.93(14)
C32 C31 B34 B35 -102.73(11)
B33 C31 B34 B35 -141.76(12)
B36 C31 B34 B35 -36.96(11)
C43 C31 B34 B39 149.29(13)
C32 C31 B34 B39 -63.38(13)
B35 C31 B34 B39 39.35(11)
B33 C31 B34 B39 -102.41(12)
B36 C31 B34 B39 2.39(15)
C32 B33 B34 C31 -36.65(10)
B38 B33 B34 C31 -135.10(11)
B37 B33 B34 C31 -97.50(11)
C31 B33 B34 B38 135.10(11)
C32 B33 B34 B38 98.45(12)
B37 B33 B34 B38 37.60(11)
C31 B33 B34 B35 33.66(10)
C32 B33 B34 B35 -2.99(15)
B38 B33 B34 B35 -101.44(12)
B37 B33 B34 B35 -63.84(14)
C31 B33 B34 B39 97.11(12)
C32 B33 B34 B39 60.46(14)
B38 B33 B34 B39 -37.99(11)
B37 B33 B34 B39 -0.39(15)
C43 C31 B35 B36 104.12(14)
C32 C31 B35 B36 -38.25(11)
B34 C31 B35 B36 -141.33(12)
B33 C31 B35 B36 -104.46(12)
C43 C31 B35 B34 -114.55(14)
C32 C31 B35 B34 103.08(12)
B33 C31 B35 B34 36.88(11)
B36 C31 B35 B34 141.33(12)
C43 C31 B35 B39 -153.94(12)
C32 C31 B35 B39 63.69(13)
B34 C31 B35 B39 -39.39(10)
B33 C31 B35 B39 -2.52(15)
B36 C31 B35 B39 101.94(12)
C43 C31 B35 B40 143.27(13)
C32 C31 B35 B40 0.90(14)
B34 C31 B35 B40 -102.18(12)
B33 C31 B35 B40 -65.31(14)
B36 C31 B35 B40 39.15(10)
B38 B34 B35 C31 -97.29(12)
B33 B34 B35 C31 -33.86(10)
B39 B34 B35 C31 -135.04(12)
C31 B34 B35 B36 34.57(11)
B38 B34 B35 B36 -62.72(14)
B33 B34 B35 B36 0.71(15)
B39 B34 B35 B36 -100.47(13)
C31 B34 B35 B39 135.04(12)
B38 B34 B35 B39 37.75(11)
B33 B34 B35 B39 101.18(12)
C31 B34 B35 B40 97.74(12)
B38 B34 B35 B40 0.46(15)
B33 B34 B35 B40 63.88(14)
B39 B34 B35 B40 -37.30(11)
C58 C32 B36 C31 -110.50(14)
B41 C32 B36 C31 138.57(12)
B37 C32 B36 C31 101.04(12)
B33 C32 B36 C31 32.15(11)
C58 C32 B36 B40 150.44(13)
C31 C32 B36 B40 -99.06(12)
B41 C32 B36 B40 39.51(11)
B37 C32 B36 B40 1.98(15)
B33 C32 B36 B40 -66.92(14)
C58 C32 B36 B35 -146.63(13)
C31 C32 B36 B35 -36.13(10)
B41 C32 B36 B35 102.44(12)
B37 C32 B36 B35 64.91(14)
B33 C32 B36 B35 -3.99(15)
C58 C32 B36 B41 110.93(14)
C31 C32 B36 B41 -138.57(12)
B37 C32 B36 B41 -37.53(12)
B33 C32 B36 B41 -106.42(13)
C43 C31 B36 C32 109.34(13)
B35 C31 B36 C32 -138.11(12)
B34 C31 B36 C32 -100.87(12)
B33 C31 B36 C32 -32.25(11)
C43 C31 B36 B40 -152.02(12)
C32 C31 B36 B40 98.64(12)
B35 C31 B36 B40 -39.47(11)
B34 C31 B36 B40 -2.23(15)
B33 C31 B36 B40 66.39(14)
C43 C31 B36 B35 -112.55(13)
C32 C31 B36 B35 138.11(12)
B34 C31 B36 B35 37.24(11)
B33 C31 B36 B35 105.86(12)
C43 C31 B36 B41 145.08(12)
C32 C31 B36 B41 35.74(10)
B35 C31 B36 B41 -102.37(12)
B34 C31 B36 B41 -65.13(14)
B33 C31 B36 B41 3.49(15)
C31 B35 B36 C32 36.11(10)
B34 B35 B36 C32 1.87(15)
B39 B35 B36 C32 -61.59(14)
B40 B35 B36 C32 -99.13(12)
B34 B35 B36 C31 -34.24(10)
B39 B35 B36 C31 -97.70(11)
B40 B35 B36 C31 -135.25(11)
C31 B35 B36 B40 135.25(11)
B34 B35 B36 B40 101.01(12)
B39 B35 B36 B40 37.55(11)
C31 B35 B36 B41 97.23(11)
B34 B35 B36 B41 62.99(14)
B39 B35 B36 B41 -0.47(14)
B40 B35 B36 B41 -38.02(10)
C58 C32 B37 B33 108.52(14)
C31 C32 B37 B33 -38.05(10)
B41 C32 B37 B33 -141.75(12)
B36 C32 B37 B33 -104.58(12)
C58 C32 B37 B38 148.17(13)
C31 C32 B37 B38 1.60(14)
B41 C32 B37 B38 -102.09(12)
B36 C32 B37 B38 -64.93(14)
B33 C32 B37 B38 39.65(10)
C58 C32 B37 B42 -148.80(13)
C31 C32 B37 B42 64.63(13)
B41 C32 B37 B42 -39.07(11)
B36 C32 B37 B42 -1.90(15)
B33 C32 B37 B42 102.68(12)
C58 C32 B37 B41 -109.73(15)
C31 C32 B37 B41 103.70(12)
B36 C32 B37 B41 37.17(11)
B33 C32 B37 B41 141.75(12)
C31 B33 B37 C32 35.84(10)
B38 B33 B37 C32 134.75(11)
B34 B33 B37 C32 97.22(11)
C31 B33 B37 B38 -98.91(12)
C32 B33 B37 B38 -134.75(11)
B34 B33 B37 B38 -37.53(11)
C31 B33 B37 B42 -61.08(14)
C32 B33 B37 B42 -96.92(12)
B38 B33 B37 B42 37.83(11)
B34 B33 B37 B42 0.30(15)
C31 B33 B37 B41 2.17(15)
C32 B33 B37 B41 -33.67(10)
B38 B33 B37 B41 101.08(13)
B34 B33 B37 B41 63.55(14)
C31 B34 B38 B33 38.91(10)
B35 B34 B38 B33 100.31(12)
B39 B34 B38 B33 137.82(12)
C31 B34 B38 B37 1.30(14)
B33 B34 B38 B37 -37.61(11)
B35 B34 B38 B37 62.70(14)
B39 B34 B38 B37 100.21(12)
C31 B34 B38 B39 -98.91(11)
B33 B34 B38 B39 -137.82(12)
B35 B34 B38 B39 -37.52(11)
C31 B34 B38 B42 -61.82(13)
B33 B34 B38 B42 -100.73(12)
B35 B34 B38 B42 -0.43(15)
B39 B34 B38 B42 37.09(11)
C31 B33 B38 B34 -38.63(10)
C32 B33 B38 B34 -99.34(11)
B37 B33 B38 B34 -137.92(11)
C31 B33 B38 B37 99.29(11)
C32 B33 B38 B37 38.59(10)
B34 B33 B38 B37 137.92(11)
C31 B33 B38 B39 -1.03(14)
C32 B33 B38 B39 -61.73(13)
B37 B33 B38 B39 -100.32(12)
B34 B33 B38 B39 37.60(11)
C31 B33 B38 B42 61.94(14)
C32 B33 B38 B42 1.24(14)
B37 B33 B38 B42 -37.35(11)
B34 B33 B38 B42 100.57(12)
C32 B37 B38 B34 -1.78(14)
B33 B37 B38 B34 37.66(10)
B42 B37 B38 B34 -100.38(12)
B41 B37 B38 B34 -63.02(14)
C32 B37 B38 B33 -39.43(10)
B42 B37 B38 B33 -138.04(12)
B41 B37 B38 B33 -100.68(12)
C32 B37 B38 B39 61.44(14)
B33 B37 B38 B39 100.88(12)
B42 B37 B38 B39 -37.16(11)
B41 B37 B38 B39 0.19(15)
C32 B37 B38 B42 98.60(12)
B33 B37 B38 B42 138.04(12)
B41 B37 B38 B42 37.36(11)
C31 B34 B39 B35 -38.63(10)
B38 B34 B39 B35 -138.17(12)
B33 B34 B39 B35 -100.44(12)
C31 B34 B39 B42 62.15(14)
B38 B34 B39 B42 -37.38(11)
B33 B34 B39 B42 0.34(15)
B35 B34 B39 B42 100.78(12)
C31 B34 B39 B40 -1.56(15)
B38 B34 B39 B40 -101.09(13)
B33 B34 B39 B40 -63.37(14)
B35 B34 B39 B40 37.07(11)
C31 B34 B39 B38 99.54(12)
B33 B34 B39 B38 37.72(11)
B35 B34 B39 B38 138.17(12)
C31 B35 B39 B34 38.81(10)
B36 B35 B39 B34 101.22(12)
B40 B35 B39 B34 138.50(12)
C31 B35 B39 B42 -61.87(13)
B36 B35 B39 B42 0.55(14)
B34 B35 B39 B42 -100.68(12)
B40 B35 B39 B42 37.83(10)
C31 B35 B39 B40 -99.70(12)
B36 B35 B39 B40 -37.28(10)
B34 B35 B39 B40 -138.50(12)
C31 B35 B39 B38 1.70(14)
B36 B35 B39 B38 64.12(14)
B34 B35 B39 B38 -37.10(11)
B40 B35 B39 B38 101.40(12)
B33 B38 B39 B34 -37.71(11)
B37 B38 B39 B34 -101.03(12)
B42 B38 B39 B34 -138.25(12)
B34 B38 B39 B35 37.29(11)
B33 B38 B39 B35 -0.42(15)
B37 B38 B39 B35 -63.74(14)
B42 B38 B39 B35 -100.96(13)
B34 B38 B39 B42 138.25(12)
B33 B38 B39 B42 100.54(12)
B37 B38 B39 B42 37.22(11)
B34 B38 B39 B40 100.60(13)
B33 B38 B39 B40 62.89(14)
B37 B38 B39 B40 -0.43(15)
B42 B38 B39 B40 -37.66(11)
C32 B36 B40 B41 -38.52(10)
C31 B36 B40 B41 -99.26(11)
B35 B36 B40 B41 -137.75(11)
C32 B36 B40 B35 99.23(11)
C31 B36 B40 B35 38.48(10)
B41 B36 B40 B35 137.75(11)
C32 B36 B40 B39 61.86(14)
C31 B36 B40 B39 1.11(15)
B35 B36 B40 B39 -37.37(11)
B41 B36 B40 B39 100.37(12)
C32 B36 B40 B42 -1.19(14)
C31 B36 B40 B42 -61.94(14)
B35 B36 B40 B42 -100.42(12)
B41 B36 B40 B42 37.32(11)
C31 B35 B40 B36 -39.13(10)
B34 B35 B40 B36 -100.87(12)
B39 B35 B40 B36 -138.06(11)
C31 B35 B40 B41 -1.47(15)
B36 B35 B40 B41 37.66(11)
B34 B35 B40 B41 -63.20(14)
B39 B35 B40 B41 -100.40(12)
C31 B35 B40 B39 98.93(12)
B36 B35 B40 B39 138.06(11)
B34 B35 B40 B39 37.20(11)
C31 B35 B40 B42 61.43(14)
B36 B35 B40 B42 100.56(12)
B34 B35 B40 B42 -0.30(15)
B39 B35 B40 B42 -37.50(11)
B34 B39 B40 B36 0.27(15)
B35 B39 B40 B36 37.39(11)
B42 B39 B40 B36 -100.39(12)
B38 B39 B40 B36 -62.76(15)
B34 B39 B40 B41 63.54(15)
B35 B39 B40 B41 100.65(12)
B42 B39 B40 B41 -37.12(11)
B38 B39 B40 B41 0.51(15)
B34 B39 B40 B35 -37.11(11)
B42 B39 B40 B35 -137.78(12)
B38 B39 B40 B35 -100.15(12)
B34 B39 B40 B42 100.66(12)
B35 B39 B40 B42 137.78(12)
B38 B39 B40 B42 37.63(11)
C58 C32 B41 B36 -106.36(14)
C31 C32 B41 B36 38.29(10)
B37 C32 B41 B36 141.51(12)
B33 C32 B41 B36 104.46(12)
C58 C32 B41 B42 151.33(13)
C31 C32 B41 B42 -64.02(14)
B37 C32 B41 B42 39.20(11)
B36 C32 B41 B42 -102.31(12)
B33 C32 B41 B42 2.15(15)
C58 C32 B41 B40 -145.61(13)
C31 C32 B41 B40 -0.96(15)
B37 C32 B41 B40 102.26(12)
B36 C32 B41 B40 -39.25(11)
B33 C32 B41 B40 65.21(14)
C58 C32 B41 B37 112.13(14)
C31 C32 B41 B37 -103.22(12)
B36 C32 B41 B37 -141.51(12)
B33 C32 B41 B37 -37.05(11)
C31 B36 B41 C32 -35.77(10)
B40 B36 B41 C32 -135.08(11)
B35 B36 B41 C32 -97.02(12)
C32 B36 B41 B42 97.24(12)
C31 B36 B41 B42 61.47(13)
B40 B36 B41 B42 -37.84(10)
B35 B36 B41 B42 0.22(14)
C32 B36 B41 B40 135.08(11)
C31 B36 B41 B40 99.31(12)
B35 B36 B41 B40 38.06(10)
C32 B36 B41 B37 33.84(11)
C31 B36 B41 B37 -1.93(15)
B40 B36 B41 B37 -101.24(12)
B35 B36 B41 B37 -63.18(14)
B36 B40 B41 C32 39.12(10)
B35 B40 B41 C32 1.49(15)
B39 B40 B41 C32 -61.66(14)
B42 B40 B41 C32 -98.83(12)
B35 B40 B41 B36 -37.63(11)
B39 B40 B41 B36 -100.78(12)
B42 B40 B41 B36 -137.95(11)
B36 B40 B41 B42 137.95(11)
B35 B40 B41 B42 100.32(12)
B39 B40 B41 B42 37.17(11)
B36 B40 B41 B37 100.39(12)
B35 B40 B41 B37 62.76(14)
B39 B40 B41 B37 -0.39(15)
B42 B40 B41 B37 -37.56(11)
B33 B37 B41 C32 34.10(11)
B38 B37 B41 C32 97.50(12)
B42 B37 B41 C32 135.20(12)
C32 B37 B41 B36 -34.25(11)
B33 B37 B41 B36 -0.15(16)
B38 B37 B41 B36 63.24(15)
B42 B37 B41 B36 100.94(13)
C32 B37 B41 B42 -135.20(12)
B33 B37 B41 B42 -101.09(13)
B38 B37 B41 B42 -37.70(11)
C32 B37 B41 B40 -97.38(12)
B33 B37 B41 B40 -63.27(15)
B38 B37 B41 B40 0.12(16)
B42 B37 B41 B40 37.82(11)
C32 B41 B42 B37 -38.44(10)
B36 B41 B42 B37 -100.62(12)
B40 B41 B42 B37 -138.07(12)
C32 B41 B42 B39 62.31(14)
B36 B41 B42 B39 0.12(14)
B40 B41 B42 B39 -37.32(11)
B37 B41 B42 B39 100.75(12)
C32 B41 B42 B40 99.63(12)
B36 B41 B42 B40 37.45(10)
B37 B41 B42 B40 138.07(12)
C32 B41 B42 B38 -1.22(15)
B36 B41 B42 B38 -63.40(14)
B40 B41 B42 B38 -100.85(13)
B37 B41 B42 B38 37.22(11)
C32 B37 B42 B41 38.39(10)
B33 B37 B42 B41 100.63(12)
B38 B37 B42 B41 138.17(12)
C32 B37 B42 B39 -62.33(14)
B33 B37 B42 B39 -0.09(15)
B38 B37 B42 B39 37.45(11)
B41 B37 B42 B39 -100.72(13)
C32 B37 B42 B40 1.02(15)
B33 B37 B42 B40 63.26(14)
B38 B37 B42 B40 100.80(12)
B41 B37 B42 B40 -37.37(11)
C32 B37 B42 B38 -99.78(12)
B33 B37 B42 B38 -37.54(11)
B41 B37 B42 B38 -138.17(12)
B34 B39 B42 B41 -63.78(14)
B35 B39 B42 B41 -0.41(15)
B40 B39 B42 B41 37.24(11)
B38 B39 B42 B41 -100.87(12)
B34 B39 B42 B37 -0.15(15)
B35 B39 B42 B37 63.21(14)
B40 B39 B42 B37 100.87(12)
B38 B39 B42 B37 -37.24(11)
B34 B39 B42 B40 -101.02(12)
B35 B39 B42 B40 -37.66(10)
B38 B39 B42 B40 -138.11(12)
B34 B39 B42 B38 37.09(11)
B35 B39 B42 B38 100.45(12)
B40 B39 B42 B38 138.11(12)
B36 B40 B42 B41 -37.47(11)
B35 B40 B42 B41 -100.62(12)
B39 B40 B42 B41 -138.17(12)
B36 B40 B42 B37 0.12(15)
B41 B40 B42 B37 37.58(11)
B35 B40 B42 B37 -63.04(14)
B39 B40 B42 B37 -100.59(12)
B36 B40 B42 B39 100.71(12)
B41 B40 B42 B39 138.17(12)
B35 B40 B42 B39 37.55(11)
B36 B40 B42 B38 63.19(14)
B41 B40 B42 B38 100.66(12)
B35 B40 B42 B38 0.04(15)
B39 B40 B42 B38 -37.52(11)
B34 B38 B42 B41 63.43(14)
B33 B38 B42 B41 -0.03(15)
B37 B38 B42 B41 -37.48(11)
B39 B38 B42 B41 100.63(13)
B34 B38 B42 B37 100.92(12)
B33 B38 B42 B37 37.46(11)
B39 B38 B42 B37 138.12(12)
B34 B38 B42 B39 -37.20(11)
B33 B38 B42 B39 -100.66(12)
B37 B38 B42 B39 -138.12(12)
B34 B38 B42 B40 0.24(15)
B33 B38 B42 B40 -63.22(14)
B37 B38 B42 B40 -100.68(13)
B39 B38 B42 B40 37.44(11)
